data_4316222
loop_
_publ_author_name
'Araminta E. W. Ledger'
'Aitor Moreno'
'Charles E. Ellul'
'Mary F. Mahon'
'Paul S. Pregosin'
'Michael K. Whittlesey'
'Jonathan M. J. Williams'

_publ_section_title
;
 Pincer Phosphine Complexes of Ruthenium: Formation of Ru(P-O-P)(PPh3)HCl
 (P-O-P = xantphos, DPEphos, (Ph2PCH2CH2)2O) and Ru(dppf)(PPh3)HCl and
 Characterization of Cationic Dioxygen, Dihydrogen, Dinitrogen, and Arene
 Coordinated Phosphine Products
;
_journal_name_full 'Inorganic Chemistry'
_journal_page_first 7244
_journal_page_last 7256
_journal_paper_doi 10.1021/ic100438d
_journal_volume 49
_journal_year 2010
_chemical_formula_sum 'C64 H68 Cl Fe O3 P3 Ru'
_chemical_formula_weight 1170.46
_chemical_name_systematic
; 
 ? 
;
_space_group_IT_number 2
_symmetry_cell_setting triclinic
_symmetry_space_group_name_Hall '-P 1'
_symmetry_space_group_name_H-M 'P -1'
_atom_sites_solution_hydrogens geom
_atom_sites_solution_primary direct
_atom_sites_solution_secondary difmap
_audit_creation_method SHELXL-97
_cell_angle_alpha 100.190(1)
_cell_angle_beta 93.125(1)
_cell_angle_gamma 97.346(1)
_cell_formula_units_Z 2
_cell_length_a 11.4620(1)
_cell_length_b 15.0460(2)
_cell_length_c 16.2070(2)
_cell_measurement_reflns_used 35617
_cell_measurement_temperature 150(2)
_cell_measurement_theta_max 27.485
_cell_measurement_theta_min 2.910
_cell_volume 2719.82(6)
_computing_cell_refinement 'HKL Scalepack (Otwinowski & Minor 1997)'
_computing_data_collection 'Collect (Bruker AXS BV 1997-2004)'
_computing_data_reduction 'Denzo & Scalepack (Otwinowski, Minor 1997)'
_computing_molecular_graphics 'ORTEX (P.McArdle 1995)'
_computing_publication_material 'SHELXL-97/2 (Sheldrick 1997)'
_computing_structure_refinement 'SHELXL-97/2 (Sheldrick 1997)'
_computing_structure_solution 'SHELXS-97 (Sheldrick 1990)'
_diffrn_ambient_temperature 150(2)
_diffrn_measured_fraction_theta_full 0.995
_diffrn_measured_fraction_theta_max 0.995
_diffrn_measurement_device_type '95mm CCD camera on \k-goniostat'
_diffrn_measurement_method CCD
_diffrn_radiation_monochromator 'horizonally mounted graphite crystal'
_diffrn_radiation_source 'fine-focus sealed tube'
_diffrn_radiation_type MoK\a
_diffrn_radiation_wavelength 0.71073
_diffrn_reflns_av_R_equivalents 0.0580
_diffrn_reflns_av_sigmaI/netI 0.0518
_diffrn_reflns_limit_h_max 14
_diffrn_reflns_limit_h_min -14
_diffrn_reflns_limit_k_max 19
_diffrn_reflns_limit_k_min -19
_diffrn_reflns_limit_l_max 21
_diffrn_reflns_limit_l_min -20
_diffrn_reflns_number 55440
_diffrn_reflns_theta_full 27.52
_diffrn_reflns_theta_max 27.52
_diffrn_reflns_theta_min 3.51
_exptl_absorpt_coefficient_mu 0.729
_exptl_absorpt_correction_T_max 0.870
_exptl_absorpt_correction_T_min 0.821
_exptl_absorpt_correction_type multi-scan
_exptl_absorpt_process_details
;
multi-scan from symmetry-related measurements 
 Sortav (Blessing 1995)
;
_exptl_crystal_colour burnt-orange
_exptl_crystal_density_diffrn 1.429
_exptl_crystal_density_method 'not measured'
_exptl_crystal_description block
_exptl_crystal_F_000 1216
_exptl_crystal_size_max 0.25
_exptl_crystal_size_mid 0.20
_exptl_crystal_size_min 0.20
_refine_diff_density_max 1.030
_refine_diff_density_min -1.008
_refine_diff_density_rms 0.146
_refine_ls_extinction_method none
_refine_ls_goodness_of_fit_ref 1.053
_refine_ls_hydrogen_treatment mixed
_refine_ls_matrix_type full
_refine_ls_number_parameters 662
_refine_ls_number_reflns 12442
_refine_ls_number_restraints 1
_refine_ls_restrained_S_all 1.053
_refine_ls_R_factor_all 0.0625
_refine_ls_R_factor_gt 0.0423
_refine_ls_shift/su_max 0.001
_refine_ls_shift/su_mean 0.000
_refine_ls_structure_factor_coef Fsqd
_refine_ls_weighting_details 'calc w=1/[\s^2^(Fo^2^)+(0.0545P)^2^+2.8679P] where P=(Fo^2^+2Fc^2^)/3'
_refine_ls_weighting_scheme calc
_refine_ls_wR_factor_gt 0.1023
_refine_ls_wR_factor_ref 0.1127
_reflns_number_gt 9843
_reflns_number_total 12442
_reflns_threshold_expression >2sigma(I)
_cod_data_source_file ic100438d_si_001_7.cif
_cod_data_source_block k09mkw18
_cod_depositor_comments
;
The following automatic conversions were performed:

'_symmetry_cell_setting' value 'Triclinic' changed to 'triclinic'
according to the built-in table from CIF Core dictionary named
'cif_core.dic' version 2.4.1 from 2010-06-29.

Automatic conversion script
Id: cif_fix_values 1646 2011-03-28 12:23:43Z adriana 
;
_cod_original_cell_volume 2719.82(5)
_cod_database_code 4316222

loop_
_symmetry_equiv_pos_as_xyz
'x, y, z'
'-x, -y, -z'

loop_
_atom_site_label
_atom_site_type_symbol
_atom_site_fract_x
_atom_site_fract_y
_atom_site_fract_z
_atom_site_U_iso_or_equiv
_atom_site_adp_type
_atom_site_occupancy
_atom_site_symmetry_multiplicity
_atom_site_calc_flag
_atom_site_refinement_flags
_atom_site_disorder_assembly
_atom_site_disorder_group
Ru1 Ru 0.581615(18) 0.291587(13) 0.158792(13) 0.01597(7) Uani 1 1 d D . .
Fe1 Fe 0.79077(3) 0.53272(3) 0.10374(2) 0.02076(10) Uani 1 1 d . . .
Cl1 Cl 0.64788(6) 0.14396(4) 0.15981(4) 0.02274(14) Uani 1 1 d . . .
P1 P 0.42483(6) 0.23647(5) 0.23284(4) 0.01882(15) Uani 1 1 d . . .
P2 P 0.64574(6) 0.41860(4) 0.24637(4) 0.01702(14) Uani 1 1 d . . .
P3 P 0.69289(6) 0.31200(4) 0.04736(4) 0.01683(14) Uani 1 1 d . . .
O1 O 0.9038(3) 0.8004(2) 0.4913(2) 0.0711(9) Uani 1 1 d . . .
O2 O 0.1650(5) 0.7623(3) 0.2606(3) 0.138(2) Uani 1 1 d . . .
O3 O 0.9263(4) 0.0951(3) 0.2690(3) 0.0958(12) Uani 1 1 d . . .
C1 C 0.3031(2) 0.29909(18) 0.26766(17) 0.0210(6) Uani 1 1 d . . .
C2 C 0.2693(3) 0.3621(2) 0.22128(19) 0.0253(6) Uani 1 1 d . . .
H2 H 0.3141 0.3766 0.1766 0.030 Uiso 1 1 calc R . .
C3 C 0.1702(3) 0.4041(2) 0.2399(2) 0.0299(7) Uani 1 1 d . . .
H3 H 0.1480 0.4476 0.2083 0.036 Uiso 1 1 calc R . .
C4 C 0.1033(3) 0.3827(2) 0.3047(2) 0.0314(7) Uani 1 1 d . . .
H4 H 0.0359 0.4117 0.3174 0.038 Uiso 1 1 calc R . .
C5 C 0.1352(3) 0.3193(2) 0.3502(2) 0.0320(7) Uani 1 1 d . . .
H5 H 0.0893 0.3041 0.3941 0.038 Uiso 1 1 calc R . .
C6 C 0.2344(3) 0.2776(2) 0.3321(2) 0.0289(6) Uani 1 1 d . . .
H6 H 0.2560 0.2340 0.3638 0.035 Uiso 1 1 calc R . .
C7 C 0.3380(2) 0.14059(18) 0.15998(18) 0.0211(6) Uani 1 1 d . . .
C8 C 0.2538(3) 0.0786(2) 0.1873(2) 0.0284(6) Uani 1 1 d . . .
H8 H 0.2414 0.0850 0.2454 0.034 Uiso 1 1 calc R . .
C9 C 0.1884(3) 0.0081(2) 0.1303(2) 0.0330(7) Uani 1 1 d . . .
H9 H 0.1331 -0.0345 0.1498 0.040 Uiso 1 1 calc R . .
C10 C 0.2030(3) -0.0008(2) 0.0450(2) 0.0288(7) Uani 1 1 d . . .
H10 H 0.1567 -0.0486 0.0060 0.035 Uiso 1 1 calc R . .
C11 C 0.2853(3) 0.0602(2) 0.0172(2) 0.0282(6) Uani 1 1 d . . .
H11 H 0.2962 0.0542 -0.0411 0.034 Uiso 1 1 calc R . .
C12 C 0.3523(2) 0.13054(19) 0.07431(18) 0.0231(6) Uani 1 1 d . . .
H12 H 0.4085 0.1723 0.0546 0.028 Uiso 1 1 calc R . .
C13 C 0.4660(2) 0.18686(19) 0.32383(18) 0.0237(6) Uani 1 1 d . . .
C14 C 0.4929(3) 0.2429(2) 0.40308(19) 0.0298(7) Uani 1 1 d . . .
H14 H 0.4808 0.3050 0.4106 0.036 Uiso 1 1 calc R . .
C15 C 0.5368(3) 0.2091(3) 0.4704(2) 0.0400(8) Uani 1 1 d . . .
H15 H 0.5542 0.2479 0.5238 0.048 Uiso 1 1 calc R . .
C16 C 0.5555(3) 0.1191(3) 0.4606(2) 0.0420(8) Uani 1 1 d . . .
H16 H 0.5857 0.0960 0.5071 0.050 Uiso 1 1 calc R . .
C17 C 0.5303(3) 0.0627(2) 0.3829(2) 0.0369(8) Uani 1 1 d . . .
H17 H 0.5436 0.0009 0.3759 0.044 Uiso 1 1 calc R . .
C18 C 0.4858(3) 0.0961(2) 0.3154(2) 0.0290(7) Uani 1 1 d . . .
H18 H 0.4684 0.0567 0.2623 0.035 Uiso 1 1 calc R . .
C19 C 0.7294(2) 0.40206(18) 0.34183(17) 0.0201(5) Uani 1 1 d . . .
C20 C 0.7763(3) 0.4770(2) 0.40387(18) 0.0273(6) Uani 1 1 d . . .
H20 H 0.7605 0.5363 0.3983 0.033 Uiso 1 1 calc R . .
C21 C 0.8449(3) 0.4663(2) 0.47276(19) 0.0321(7) Uani 1 1 d . . .
H21 H 0.8748 0.5176 0.5150 0.039 Uiso 1 1 calc R . .
C22 C 0.8704(3) 0.3798(2) 0.48050(19) 0.0316(7) Uani 1 1 d . . .
H22 H 0.9183 0.3722 0.5277 0.038 Uiso 1 1 calc R . .
C23 C 0.8259(3) 0.3055(2) 0.41937(19) 0.0296(7) Uani 1 1 d . . .
H23 H 0.8437 0.2466 0.4244 0.035 Uiso 1 1 calc R . .
C24 C 0.7552(2) 0.31628(19) 0.35039(18) 0.0237(6) Uani 1 1 d . . .
H24 H 0.7244 0.2646 0.3088 0.028 Uiso 1 1 calc R . .
C25 C 0.5355(2) 0.49059(18) 0.28751(17) 0.0204(5) Uani 1 1 d . . .
C26 C 0.4780(3) 0.53677(19) 0.23365(19) 0.0264(6) Uani 1 1 d . . .
H26 H 0.4988 0.5327 0.1773 0.032 Uiso 1 1 calc R . .
C27 C 0.3909(3) 0.5884(2) 0.2610(2) 0.0325(7) Uani 1 1 d . . .
H27 H 0.3543 0.6209 0.2241 0.039 Uiso 1 1 calc R . .
C28 C 0.3575(3) 0.5924(2) 0.3420(2) 0.0369(8) Uani 1 1 d . . .
H28 H 0.2972 0.6273 0.3607 0.044 Uiso 1 1 calc R . .
C29 C 0.4112(3) 0.5463(2) 0.3953(2) 0.0360(8) Uani 1 1 d . . .
H29 H 0.3870 0.5484 0.4507 0.043 Uiso 1 1 calc R . .
C30 C 0.5009(3) 0.4962(2) 0.36912(19) 0.0275(6) Uani 1 1 d . . .
H30 H 0.5388 0.4656 0.4072 0.033 Uiso 1 1 calc R . .
C31 C 0.6014(2) 0.24200(18) -0.04342(17) 0.0197(5) Uani 1 1 d . . .
C32 C 0.5926(3) 0.14686(19) -0.05316(18) 0.0247(6) Uani 1 1 d . . .
H32 H 0.6381 0.1206 -0.0156 0.030 Uiso 1 1 calc R . .
C33 C 0.5187(3) 0.0909(2) -0.11659(19) 0.0278(6) Uani 1 1 d . . .
H33 H 0.5136 0.0266 -0.1222 0.033 Uiso 1 1 calc R . .
C34 C 0.4521(3) 0.1275(2) -0.1720(2) 0.0344(7) Uani 1 1 d . . .
H34 H 0.4014 0.0888 -0.2158 0.041 Uiso 1 1 calc R . .
C35 C 0.4599(3) 0.2207(2) -0.1631(2) 0.0404(8) Uani 1 1 d . . .
H35 H 0.4143 0.2462 -0.2011 0.049 Uiso 1 1 calc R . .
C36 C 0.5338(3) 0.2781(2) -0.0992(2) 0.0305(7) Uani 1 1 d . . .
H36 H 0.5379 0.3423 -0.0938 0.037 Uiso 1 1 calc R . .
C37 C 0.8345(2) 0.26927(18) 0.03535(18) 0.0215(6) Uani 1 1 d . . .
C38 C 0.9002(2) 0.25401(19) 0.1050(2) 0.0266(6) Uani 1 1 d . . .
H38 H 0.8709 0.2656 0.1590 0.032 Uiso 1 1 calc R . .
C39 C 1.0085(3) 0.2219(2) 0.0963(3) 0.0394(8) Uani 1 1 d . . .
H39 H 1.0533 0.2123 0.1442 0.047 Uiso 1 1 calc R . .
C40 C 1.0503(3) 0.2042(2) 0.0179(3) 0.0443(10) Uani 1 1 d . . .
H40 H 1.1239 0.1821 0.0120 0.053 Uiso 1 1 calc R . .
C41 C 0.9867(3) 0.2183(2) -0.0518(2) 0.0363(8) Uani 1 1 d . . .
H41 H 1.0167 0.2058 -0.1055 0.044 Uiso 1 1 calc R . .
C42 C 0.8779(3) 0.25086(19) -0.0441(2) 0.0280(7) Uani 1 1 d . . .
H42 H 0.8340 0.2604 -0.0924 0.034 Uiso 1 1 calc R . .
C43 C 0.7222(2) 0.42202(18) 0.01705(16) 0.0189(5) Uani 1 1 d . . .
C44 C 0.8298(3) 0.46456(19) -0.01017(18) 0.0245(6) Uani 1 1 d . . .
H44 H 0.9025 0.4355 -0.0213 0.029 Uiso 1 1 calc R . .
C45 C 0.8153(3) 0.5555(2) -0.01704(18) 0.0282(6) Uani 1 1 d . . .
H45 H 0.8768 0.6016 -0.0327 0.034 Uiso 1 1 calc R . .
C46 C 0.6999(3) 0.5707(2) 0.00494(18) 0.0288(7) Uani 1 1 d . . .
H46 H 0.6659 0.6290 0.0068 0.035 Uiso 1 1 calc R . .
C47 C 0.6427(3) 0.48880(18) 0.02642(17) 0.0222(6) Uani 1 1 d . . .
H47 H 0.5606 0.4794 0.0445 0.027 Uiso 1 1 calc R . .
C48 C 0.7576(2) 0.50490(18) 0.21893(17) 0.0198(5) Uani 1 1 d . . .
C49 C 0.8742(2) 0.4883(2) 0.19921(18) 0.0237(6) Uani 1 1 d . . .
H49 H 0.9046 0.4283 0.1950 0.028 Uiso 1 1 calc R . .
C50 C 0.9394(3) 0.5710(2) 0.18624(19) 0.0306(7) Uani 1 1 d . . .
H50 H 1.0228 0.5790 0.1705 0.037 Uiso 1 1 calc R . .
C51 C 0.8640(3) 0.6400(2) 0.19757(19) 0.0313(7) Uani 1 1 d . . .
H51 H 0.8852 0.7048 0.1911 0.038 Uiso 1 1 calc R . .
C52 C 0.7523(3) 0.59972(19) 0.21872(18) 0.0260(6) Uani 1 1 d . . .
H52 H 0.6819 0.6317 0.2298 0.031 Uiso 1 1 calc R . .
C53 C 0.8116(6) 0.7405(3) 0.4399(3) 0.0848(18) Uani 1 1 d . . .
H53A H 0.7697 0.6992 0.4732 0.102 Uiso 1 1 calc R . .
H53B H 0.8447 0.7029 0.3928 0.102 Uiso 1 1 calc R . .
C54 C 0.7286(5) 0.7965(4) 0.4067(3) 0.0821(16) Uani 1 1 d . . .
H54A H 0.6463 0.7655 0.4010 0.099 Uiso 1 1 calc R . .
H54B H 0.7502 0.8108 0.3518 0.099 Uiso 1 1 calc R . .
C55 C 0.7460(4) 0.8821(3) 0.4754(3) 0.0593(11) Uani 1 1 d . . .
H55A H 0.7296 0.9364 0.4524 0.071 Uiso 1 1 calc R . .
H55B H 0.6948 0.8746 0.5216 0.071 Uiso 1 1 calc R . .
C56 C 0.8721(4) 0.8893(3) 0.5042(3) 0.0607(11) Uani 1 1 d . . .
H56A H 0.9211 0.9279 0.4720 0.073 Uiso 1 1 calc R . .
H56B H 0.8851 0.9175 0.5646 0.073 Uiso 1 1 calc R . .
C57 C 0.2595(5) 0.8299(4) 0.2713(4) 0.0877(18) Uani 1 1 d . . .
H57A H 0.2693 0.8543 0.2189 0.105 Uiso 1 1 calc R . .
H57B H 0.3328 0.8062 0.2865 0.105 Uiso 1 1 calc R . .
C58 C 0.2346(6) 0.9011(4) 0.3391(3) 0.097(2) Uani 1 1 d . . .
H58A H 0.1895 0.9451 0.3174 0.116 Uiso 1 1 calc R . .
H58B H 0.3082 0.9344 0.3709 0.116 Uiso 1 1 calc R . .
C59 C 0.1630(6) 0.8473(5) 0.3916(3) 0.098(2) Uani 1 1 d . . .
H59A H 0.2141 0.8285 0.4347 0.117 Uiso 1 1 calc R . .
H59B H 0.1052 0.8833 0.4200 0.117 Uiso 1 1 calc R . .
C60 C 0.1044(6) 0.7697(4) 0.3338(3) 0.0912(19) Uani 1 1 d . . .
H60A H 0.1051 0.7140 0.3584 0.109 Uiso 1 1 calc R . .
H60B H 0.0213 0.7775 0.3207 0.109 Uiso 1 1 calc R . .
C61 C 0.8488(4) 0.0560(3) 0.3305(3) 0.0586(11) Uani 1 1 d . . .
H61A H 0.8872 0.0736 0.3884 0.070 Uiso 1 1 calc R . .
H61B H 0.7716 0.0789 0.3296 0.070 Uiso 1 1 calc R . .
C62 C 0.8336(5) -0.0397(2) 0.3044(3) 0.0580(12) Uani 1 1 d . . .
H62A H 0.8748 -0.0674 0.3466 0.070 Uiso 1 1 calc R . .
H62B H 0.7486 -0.0639 0.3004 0.070 Uiso 1 1 calc R . .
C63 C 0.8789(4) -0.0632(3) 0.2261(3) 0.0627(12) Uani 1 1 d . . .
H63A H 0.8240 -0.1119 0.1889 0.075 Uiso 1 1 calc R . .
H63B H 0.9562 -0.0849 0.2328 0.075 Uiso 1 1 calc R . .
C64 C 0.8915(3) 0.0212(3) 0.1910(2) 0.0477(9) Uani 1 1 d . . .
H64A H 0.8162 0.0293 0.1622 0.057 Uiso 1 1 calc R . .
H64B H 0.9536 0.0211 0.1509 0.057 Uiso 1 1 calc R . .
H1 H 0.499(2) 0.3580(18) 0.126(2) 0.034(9) Uiso 1 1 d D . .

loop_
_atom_site_aniso_label
_atom_site_aniso_U_11
_atom_site_aniso_U_22
_atom_site_aniso_U_33
_atom_site_aniso_U_23
_atom_site_aniso_U_13
_atom_site_aniso_U_12
Ru1 0.01675(11) 0.01373(11) 0.01726(12) 0.00254(8) 0.00289(8) 0.00136(8)
Fe1 0.0226(2) 0.0175(2) 0.0220(2) 0.00463(16) 0.00309(16) 0.00047(15)
Cl1 0.0243(3) 0.0168(3) 0.0284(4) 0.0055(3) 0.0039(3) 0.0048(2)
P1 0.0190(3) 0.0174(3) 0.0199(3) 0.0035(3) 0.0035(3) 0.0009(3)
P2 0.0186(3) 0.0148(3) 0.0173(3) 0.0027(3) 0.0015(3) 0.0014(2)
P3 0.0171(3) 0.0157(3) 0.0182(3) 0.0034(3) 0.0031(3) 0.0029(2)
O1 0.086(2) 0.0561(19) 0.074(2) 0.0192(17) 0.0028(19) 0.0095(17)
O2 0.185(5) 0.128(4) 0.065(3) -0.018(2) 0.043(3) -0.081(4)
O3 0.094(3) 0.100(3) 0.090(3) 0.015(2) 0.002(2) 0.006(2)
C1 0.0195(13) 0.0199(13) 0.0219(14) 0.0008(11) 0.0013(11) 0.0004(10)
C2 0.0230(14) 0.0278(15) 0.0247(15) 0.0036(12) 0.0014(12) 0.0035(11)
C3 0.0255(15) 0.0350(17) 0.0300(16) 0.0065(13) -0.0015(13) 0.0091(13)
C4 0.0233(15) 0.0382(18) 0.0308(17) -0.0020(14) 0.0027(13) 0.0090(13)
C5 0.0272(15) 0.0405(18) 0.0286(16) 0.0046(14) 0.0091(13) 0.0058(13)
C6 0.0294(15) 0.0289(16) 0.0296(16) 0.0063(13) 0.0090(13) 0.0041(12)
C7 0.0183(13) 0.0191(13) 0.0256(14) 0.0031(11) 0.0016(11) 0.0034(10)
C8 0.0268(15) 0.0261(15) 0.0302(16) 0.0017(12) 0.0082(13) -0.0021(12)
C9 0.0282(16) 0.0235(15) 0.0446(19) 0.0036(14) 0.0056(14) -0.0039(12)
C10 0.0243(14) 0.0203(14) 0.0372(18) -0.0034(12) -0.0052(13) 0.0010(11)
C11 0.0278(15) 0.0296(16) 0.0262(15) 0.0031(12) -0.0015(12) 0.0048(12)
C12 0.0205(13) 0.0218(14) 0.0263(15) 0.0043(11) 0.0019(11) 0.0006(11)
C13 0.0200(13) 0.0250(14) 0.0279(15) 0.0105(12) 0.0065(12) 0.0003(11)
C14 0.0313(16) 0.0302(16) 0.0264(16) 0.0072(13) 0.0008(13) -0.0034(12)
C15 0.0426(19) 0.047(2) 0.0273(17) 0.0106(15) -0.0030(15) -0.0086(16)
C16 0.0390(19) 0.054(2) 0.038(2) 0.0269(17) -0.0016(16) 0.0029(16)
C17 0.0356(17) 0.0364(18) 0.045(2) 0.0214(16) 0.0084(15) 0.0091(14)
C18 0.0289(15) 0.0317(16) 0.0300(16) 0.0118(13) 0.0073(13) 0.0071(12)
C19 0.0184(13) 0.0234(14) 0.0180(13) 0.0040(11) 0.0025(11) 0.0008(10)
C20 0.0297(15) 0.0253(15) 0.0245(15) 0.0013(12) -0.0001(12) 0.0004(12)
C21 0.0293(16) 0.0389(18) 0.0233(15) -0.0002(13) -0.0041(13) -0.0027(13)
C22 0.0245(15) 0.050(2) 0.0212(15) 0.0114(14) -0.0017(12) 0.0023(13)
C23 0.0287(15) 0.0344(17) 0.0283(16) 0.0126(13) 0.0004(13) 0.0058(13)
C24 0.0220(14) 0.0248(14) 0.0244(15) 0.0068(12) 0.0020(12) 0.0009(11)
C25 0.0211(13) 0.0164(13) 0.0224(14) 0.0011(11) 0.0029(11) 0.0003(10)
C26 0.0314(15) 0.0230(14) 0.0254(15) 0.0034(12) 0.0066(13) 0.0064(12)
C27 0.0321(16) 0.0286(16) 0.0401(18) 0.0086(14) 0.0054(14) 0.0126(13)
C28 0.0329(17) 0.0327(17) 0.044(2) -0.0019(15) 0.0110(15) 0.0117(14)
C29 0.0370(18) 0.0423(19) 0.0276(17) -0.0011(14) 0.0128(14) 0.0079(15)
C30 0.0304(15) 0.0273(15) 0.0246(15) 0.0030(12) 0.0050(13) 0.0046(12)
C31 0.0210(13) 0.0193(13) 0.0191(13) 0.0027(10) 0.0056(11) 0.0033(10)
C32 0.0314(15) 0.0202(14) 0.0232(14) 0.0034(11) 0.0036(12) 0.0068(11)
C33 0.0324(16) 0.0220(14) 0.0262(15) -0.0010(12) 0.0046(13) 0.0003(12)
C34 0.0314(16) 0.0344(17) 0.0306(17) -0.0067(14) -0.0051(14) -0.0004(13)
C35 0.048(2) 0.0351(18) 0.0344(18) 0.0001(15) -0.0172(16) 0.0110(15)
C36 0.0390(17) 0.0216(15) 0.0301(16) 0.0028(12) -0.0045(14) 0.0070(13)
C37 0.0177(13) 0.0159(13) 0.0316(15) 0.0050(11) 0.0076(11) 0.0024(10)
C38 0.0205(14) 0.0204(14) 0.0395(17) 0.0090(12) -0.0005(13) 0.0012(11)
C39 0.0216(15) 0.0247(16) 0.073(3) 0.0164(16) -0.0041(16) 0.0011(12)
C40 0.0209(15) 0.0224(16) 0.092(3) 0.0123(18) 0.0178(19) 0.0051(12)
C41 0.0316(16) 0.0161(14) 0.062(2) 0.0031(14) 0.0272(17) 0.0026(12)
C42 0.0264(15) 0.0186(14) 0.0378(17) 0.0018(12) 0.0124(13) -0.0009(11)
C43 0.0218(13) 0.0186(13) 0.0158(13) 0.0026(10) 0.0026(11) 0.0009(10)
C44 0.0290(15) 0.0224(14) 0.0218(14) 0.0034(11) 0.0073(12) 0.0010(11)
C45 0.0395(17) 0.0220(14) 0.0229(15) 0.0078(12) 0.0040(13) -0.0021(12)
C46 0.0436(18) 0.0217(14) 0.0220(15) 0.0081(12) -0.0027(13) 0.0051(13)
C47 0.0243(14) 0.0214(14) 0.0212(14) 0.0045(11) -0.0006(11) 0.0041(11)
C48 0.0224(13) 0.0167(13) 0.0195(13) 0.0030(10) 0.0008(11) 0.0008(10)
C49 0.0224(14) 0.0255(14) 0.0225(14) 0.0058(11) -0.0004(11) -0.0001(11)
C50 0.0257(15) 0.0357(17) 0.0265(16) 0.0054(13) -0.0005(13) -0.0080(13)
C51 0.0411(18) 0.0229(15) 0.0244(15) -0.0006(12) 0.0025(14) -0.0098(13)
C52 0.0352(16) 0.0182(14) 0.0229(15) 0.0011(11) 0.0027(13) 0.0011(12)
C53 0.132(5) 0.052(3) 0.060(3) -0.001(2) 0.012(3) -0.009(3)
C54 0.073(3) 0.094(4) 0.066(3) 0.000(3) 0.005(3) -0.020(3)
C55 0.051(2) 0.064(3) 0.064(3) 0.016(2) 0.009(2) 0.002(2)
C56 0.062(3) 0.053(3) 0.063(3) 0.005(2) 0.000(2) 0.003(2)
C57 0.093(4) 0.076(4) 0.109(5) 0.034(3) 0.064(4) 0.021(3)
C58 0.107(5) 0.100(4) 0.063(3) 0.009(3) -0.004(3) -0.050(4)
C59 0.093(4) 0.130(5) 0.047(3) -0.001(3) 0.015(3) -0.048(4)
C60 0.102(4) 0.097(4) 0.065(3) 0.021(3) 0.021(3) -0.034(3)
C61 0.076(3) 0.053(3) 0.050(2) 0.012(2) 0.015(2) 0.015(2)
C62 0.097(3) 0.0289(18) 0.056(2) 0.0175(17) 0.043(2) 0.009(2)
C63 0.069(3) 0.045(2) 0.076(3) 0.005(2) 0.024(3) 0.014(2)
C64 0.0374(19) 0.061(2) 0.046(2) 0.0034(19) 0.0009(17) 0.0213(18)

loop_
_atom_type_symbol
_atom_type_description
_atom_type_scat_dispersion_real
_atom_type_scat_dispersion_imag
_atom_type_scat_source
C C 0.0033 0.0016 'International Tables Vol C Tables 4.2.6.8 and 6.1.1.4'
H H 0.0000 0.0000 'International Tables Vol C Tables 4.2.6.8 and 6.1.1.4'
P P 0.1023 0.0942 'International Tables Vol C Tables 4.2.6.8 and 6.1.1.4'
Cl Cl 0.1484 0.1585 'International Tables Vol C Tables 4.2.6.8 and 6.1.1.4'
Fe Fe 0.3463 0.8444 'International Tables Vol C Tables 4.2.6.8 and 6.1.1.4'
Ru Ru -1.2594 0.8363 'International Tables Vol C Tables 4.2.6.8 and 6.1.1.4'
O O 0.0106 0.0060 'International Tables Vol C Tables 4.2.6.8 and 6.1.1.4'

loop_
_geom_angle_atom_site_label_1
_geom_angle_atom_site_label_2
_geom_angle_atom_site_label_3
_geom_angle
_geom_angle_site_symmetry_1
_geom_angle_site_symmetry_3
_geom_angle_publ_flag
P2 Ru1 P3 99.96(3) . . ?
P2 Ru1 P1 98.84(3) . . ?
P3 Ru1 P1 159.45(3) . . ?
P2 Ru1 Cl1 126.18(3) . . ?
P3 Ru1 Cl1 90.49(2) . . ?
P1 Ru1 Cl1 85.08(2) . . ?
P2 Ru1 H1 79.6(12) . . ?
P3 Ru1 H1 86.7(12) . . ?
P1 Ru1 H1 88.5(12) . . ?
Cl1 Ru1 H1 154.1(12) . . ?
C47 Fe1 C43 41.62(11) . . ?
C47 Fe1 C48 108.02(11) . . ?
C43 Fe1 C48 107.79(10) . . ?
C47 Fe1 C49 135.87(11) . . ?
C43 Fe1 C49 107.66(11) . . ?
C48 Fe1 C49 41.36(11) . . ?
C47 Fe1 C44 69.29(12) . . ?
C43 Fe1 C44 41.53(11) . . ?
C48 Fe1 C44 138.11(11) . . ?
C49 Fe1 C44 110.51(12) . . ?
C47 Fe1 C52 111.01(12) . . ?
C43 Fe1 C52 138.26(11) . . ?
C48 Fe1 C52 41.17(11) . . ?
C49 Fe1 C52 68.77(12) . . ?
C44 Fe1 C52 179.24(12) . . ?
C47 Fe1 C50 176.55(12) . . ?
C43 Fe1 C50 136.68(12) . . ?
C48 Fe1 C50 69.15(11) . . ?
C49 Fe1 C50 40.68(11) . . ?
C44 Fe1 C50 111.33(12) . . ?
C52 Fe1 C50 68.32(13) . . ?
C47 Fe1 C51 141.03(13) . . ?
C43 Fe1 C51 176.11(12) . . ?
C48 Fe1 C51 69.13(11) . . ?
C49 Fe1 C51 68.47(12) . . ?
C44 Fe1 C51 139.50(12) . . ?
C52 Fe1 C51 40.63(12) . . ?
C50 Fe1 C51 40.45(13) . . ?
C47 Fe1 C46 40.91(11) . . ?
C43 Fe1 C46 69.33(11) . . ?
C48 Fe1 C46 137.56(12) . . ?
C49 Fe1 C46 176.69(11) . . ?
C44 Fe1 C46 68.31(12) . . ?
C52 Fe1 C46 112.40(12) . . ?
C50 Fe1 C46 142.54(12) . . ?
C51 Fe1 C46 114.52(12) . . ?
C47 Fe1 C45 68.53(12) . . ?
C43 Fe1 C45 69.03(11) . . ?
C48 Fe1 C45 176.40(11) . . ?
C49 Fe1 C45 140.59(12) . . ?
C44 Fe1 C45 40.34(11) . . ?
C52 Fe1 C45 140.40(12) . . ?
C50 Fe1 C45 114.26(12) . . ?
C51 Fe1 C45 114.12(12) . . ?
C46 Fe1 C45 40.25(12) . . ?
C13 P1 C7 103.96(13) . . ?
C13 P1 C1 103.59(13) . . ?
C7 P1 C1 98.39(12) . . ?
C13 P1 Ru1 116.21(9) . . ?
C7 P1 Ru1 106.28(9) . . ?
C1 P1 Ru1 125.18(9) . . ?
C48 P2 C25 100.60(12) . . ?
C48 P2 C19 96.10(12) . . ?
C25 P2 C19 103.91(12) . . ?
C48 P2 Ru1 121.58(9) . . ?
C25 P2 Ru1 117.62(9) . . ?
C19 P2 Ru1 113.63(9) . . ?
C43 P3 C37 102.08(12) . . ?
C43 P3 C31 103.39(12) . . ?
C37 P3 C31 101.88(12) . . ?
C43 P3 Ru1 121.29(9) . . ?
C37 P3 Ru1 122.12(9) . . ?
C31 P3 Ru1 102.96(8) . . ?
C56 O1 C53 108.4(4) . . ?
C57 O2 C60 109.5(4) . . ?
C61 O3 C64 99.5(3) . . ?
C2 C1 C6 118.8(3) . . ?
C2 C1 P1 118.3(2) . . ?
C6 C1 P1 122.5(2) . . ?
C1 C2 C3 120.3(3) . . ?
C1 C2 H2 119.9 . . ?
C3 C2 H2 119.9 . . ?
C2 C3 C4 120.3(3) . . ?
C2 C3 H3 119.8 . . ?
C4 C3 H3 119.8 . . ?
C5 C4 C3 119.8(3) . . ?
C5 C4 H4 120.1 . . ?
C3 C4 H4 120.1 . . ?
C4 C5 C6 120.0(3) . . ?
C4 C5 H5 120.0 . . ?
C6 C5 H5 120.0 . . ?
C5 C6 C1 120.8(3) . . ?
C5 C6 H6 119.6 . . ?
C1 C6 H6 119.6 . . ?
C12 C7 C8 118.4(3) . . ?
C12 C7 P1 119.4(2) . . ?
C8 C7 P1 122.1(2) . . ?
C9 C8 C7 120.5(3) . . ?
C9 C8 H8 119.7 . . ?
C7 C8 H8 119.7 . . ?
C8 C9 C10 120.5(3) . . ?
C8 C9 H9 119.8 . . ?
C10 C9 H9 119.8 . . ?
C11 C10 C9 119.5(3) . . ?
C11 C10 H10 120.3 . . ?
C9 C10 H10 120.3 . . ?
C10 C11 C12 120.2(3) . . ?
C10 C11 H11 119.9 . . ?
C12 C11 H11 119.9 . . ?
C11 C12 C7 120.9(3) . . ?
C11 C12 H12 119.6 . . ?
C7 C12 H12 119.6 . . ?
C18 C13 C14 117.7(3) . . ?
C18 C13 P1 121.9(2) . . ?
C14 C13 P1 119.9(2) . . ?
C15 C14 C13 120.9(3) . . ?
C15 C14 H14 119.5 . . ?
C13 C14 H14 119.5 . . ?
C14 C15 C16 120.3(3) . . ?
C14 C15 H15 119.9 . . ?
C16 C15 H15 119.9 . . ?
C17 C16 C15 119.8(3) . . ?
C17 C16 H16 120.1 . . ?
C15 C16 H16 120.1 . . ?
C16 C17 C18 120.1(3) . . ?
C16 C17 H17 119.9 . . ?
C18 C17 H17 119.9 . . ?
C17 C18 C13 121.2(3) . . ?
C17 C18 H18 119.4 . . ?
C13 C18 H18 119.4 . . ?
C24 C19 C20 118.6(3) . . ?
C24 C19 P2 120.8(2) . . ?
C20 C19 P2 120.4(2) . . ?
C21 C20 C19 121.0(3) . . ?
C21 C20 H20 119.5 . . ?
C19 C20 H20 119.5 . . ?
C20 C21 C22 119.9(3) . . ?
C20 C21 H21 120.1 . . ?
C22 C21 H21 120.1 . . ?
C23 C22 C21 119.8(3) . . ?
C23 C22 H22 120.1 . . ?
C21 C22 H22 120.1 . . ?
C22 C23 C24 120.3(3) . . ?
C22 C23 H23 119.8 . . ?
C24 C23 H23 119.8 . . ?
C19 C24 C23 120.5(3) . . ?
C19 C24 H24 119.8 . . ?
C23 C24 H24 119.8 . . ?
C30 C25 C26 118.0(3) . . ?
C30 C25 P2 122.6(2) . . ?
C26 C25 P2 119.2(2) . . ?
C27 C26 C25 121.1(3) . . ?
C27 C26 H26 119.5 . . ?
C25 C26 H26 119.5 . . ?
C28 C27 C26 119.9(3) . . ?
C28 C27 H27 120.1 . . ?
C26 C27 H27 120.1 . . ?
C29 C28 C27 120.0(3) . . ?
C29 C28 H28 120.0 . . ?
C27 C28 H28 120.0 . . ?
C28 C29 C30 120.6(3) . . ?
C28 C29 H29 119.7 . . ?
C30 C29 H29 119.7 . . ?
C29 C30 C25 120.5(3) . . ?
C29 C30 H30 119.8 . . ?
C25 C30 H30 119.8 . . ?
C36 C31 C32 118.2(3) . . ?
C36 C31 P3 123.3(2) . . ?
C32 C31 P3 118.3(2) . . ?
C33 C32 C31 120.8(3) . . ?
C33 C32 H32 119.6 . . ?
C31 C32 H32 119.6 . . ?
C32 C33 C34 120.6(3) . . ?
C32 C33 H33 119.7 . . ?
C34 C33 H33 119.7 . . ?
C35 C34 C33 119.2(3) . . ?
C35 C34 H34 120.4 . . ?
C33 C34 H34 120.4 . . ?
C34 C35 C36 121.0(3) . . ?
C34 C35 H35 119.5 . . ?
C36 C35 H35 119.5 . . ?
C31 C36 C35 120.3(3) . . ?
C31 C36 H36 119.9 . . ?
C35 C36 H36 119.9 . . ?
C38 C37 C42 119.1(3) . . ?
C38 C37 P3 120.4(2) . . ?
C42 C37 P3 120.5(2) . . ?
C37 C38 C39 120.7(3) . . ?
C37 C38 H38 119.7 . . ?
C39 C38 H38 119.7 . . ?
C40 C39 C38 119.6(3) . . ?
C40 C39 H39 120.2 . . ?
C38 C39 H39 120.2 . . ?
C41 C40 C39 120.7(3) . . ?
C41 C40 H40 119.6 . . ?
C39 C40 H40 119.6 . . ?
C40 C41 C42 120.3(3) . . ?
C40 C41 H41 119.8 . . ?
C42 C41 H41 119.8 . . ?
C37 C42 C41 119.5(3) . . ?
C37 C42 H42 120.2 . . ?
C41 C42 H42 120.2 . . ?
C47 C43 C44 106.9(2) . . ?
C47 C43 P3 124.0(2) . . ?
C44 C43 P3 128.7(2) . . ?
C47 C43 Fe1 69.14(15) . . ?
C44 C43 Fe1 70.29(15) . . ?
P3 C43 Fe1 119.97(14) . . ?
C45 C44 C43 108.2(3) . . ?
C45 C44 Fe1 70.77(16) . . ?
C43 C44 Fe1 68.18(15) . . ?
C45 C44 H44 125.9 . . ?
C43 C44 H44 125.9 . . ?
Fe1 C44 H44 125.9 . . ?
C44 C45 C46 108.5(2) . . ?
C44 C45 Fe1 68.89(16) . . ?
C46 C45 Fe1 69.60(16) . . ?
C44 C45 H45 125.7 . . ?
C46 C45 H45 125.7 . . ?
Fe1 C45 H45 125.7 . . ?
C45 C46 C47 107.8(3) . . ?
C45 C46 Fe1 70.15(17) . . ?
C47 C46 Fe1 67.77(16) . . ?
C45 C46 H46 126.1 . . ?
C47 C46 H46 126.1 . . ?
Fe1 C46 H46 126.1 . . ?
C46 C47 C43 108.6(3) . . ?
C46 C47 Fe1 71.32(17) . . ?
C43 C47 Fe1 69.23(15) . . ?
C46 C47 H47 125.7 . . ?
C43 C47 H47 125.7 . . ?
Fe1 C47 H47 125.7 . . ?
C49 C48 C52 107.0(2) . . ?
C49 C48 P2 123.6(2) . . ?
C52 C48 P2 129.2(2) . . ?
C49 C48 Fe1 69.37(15) . . ?
C52 C48 Fe1 70.35(16) . . ?
P2 C48 Fe1 128.75(15) . . ?
C50 C49 C48 108.7(3) . . ?
C50 C49 Fe1 70.82(17) . . ?
C48 C49 Fe1 69.27(16) . . ?
C50 C49 H49 125.6 . . ?
C48 C49 H49 125.6 . . ?
Fe1 C49 H49 125.6 . . ?
C49 C50 C51 108.0(3) . . ?
C49 C50 Fe1 68.50(16) . . ?
C51 C50 Fe1 69.93(18) . . ?
C49 C50 H50 126.0 . . ?
C51 C50 H50 126.0 . . ?
Fe1 C50 H50 126.0 . . ?
C50 C51 C52 108.0(3) . . ?
C50 C51 Fe1 69.63(17) . . ?
C52 C51 Fe1 69.27(16) . . ?
C50 C51 H51 126.0 . . ?
C52 C51 H51 126.0 . . ?
Fe1 C51 H51 126.0 . . ?
C51 C52 C48 108.3(3) . . ?
C51 C52 Fe1 70.10(17) . . ?
C48 C52 Fe1 68.48(15) . . ?
C51 C52 H52 125.8 . . ?
C48 C52 H52 125.8 . . ?
Fe1 C52 H52 125.8 . . ?
O1 C53 C54 108.3(4) . . ?
O1 C53 H53A 110.0 . . ?
C54 C53 H53A 110.0 . . ?
O1 C53 H53B 110.0 . . ?
C54 C53 H53B 110.0 . . ?
H53A C53 H53B 108.4 . . ?
C53 C54 C55 101.5(4) . . ?
C53 C54 H54A 111.5 . . ?
C55 C54 H54A 111.5 . . ?
C53 C54 H54B 111.5 . . ?
C55 C54 H54B 111.5 . . ?
H54A C54 H54B 109.3 . . ?
C56 C55 C54 102.4(4) . . ?
C56 C55 H55A 111.3 . . ?
C54 C55 H55A 111.3 . . ?
C56 C55 H55B 111.3 . . ?
C54 C55 H55B 111.3 . . ?
H55A C55 H55B 109.2 . . ?
O1 C56 C55 108.0(4) . . ?
O1 C56 H56A 110.1 . . ?
C55 C56 H56A 110.1 . . ?
O1 C56 H56B 110.1 . . ?
C55 C56 H56B 110.1 . . ?
H56A C56 H56B 108.4 . . ?
O2 C57 C58 106.5(4) . . ?
O2 C57 H57A 110.4 . . ?
C58 C57 H57A 110.4 . . ?
O2 C57 H57B 110.4 . . ?
C58 C57 H57B 110.4 . . ?
H57A C57 H57B 108.6 . . ?
C57 C58 C59 101.8(5) . . ?
C57 C58 H58A 111.4 . . ?
C59 C58 H58A 111.4 . . ?
C57 C58 H58B 111.4 . . ?
C59 C58 H58B 111.4 . . ?
H58A C58 H58B 109.3 . . ?
C60 C59 C58 104.8(4) . . ?
C60 C59 H59A 110.8 . . ?
C58 C59 H59A 110.8 . . ?
C60 C59 H59B 110.8 . . ?
C58 C59 H59B 110.8 . . ?
H59A C59 H59B 108.9 . . ?
O2 C60 C59 107.3(4) . . ?
O2 C60 H60A 110.3 . . ?
C59 C60 H60A 110.3 . . ?
O2 C60 H60B 110.3 . . ?
C59 C60 H60B 110.3 . . ?
H60A C60 H60B 108.5 . . ?
C62 C61 O3 106.3(3) . . ?
C62 C61 H61A 110.5 . . ?
O3 C61 H61A 110.5 . . ?
C62 C61 H61B 110.5 . . ?
O3 C61 H61B 110.5 . . ?
H61A C61 H61B 108.7 . . ?
C63 C62 C61 110.5(3) . . ?
C63 C62 H62A 109.5 . . ?
C61 C62 H62A 109.5 . . ?
C63 C62 H62B 109.5 . . ?
C61 C62 H62B 109.5 . . ?
H62A C62 H62B 108.1 . . ?
C62 C63 C64 105.3(3) . . ?
C62 C63 H63A 110.7 . . ?
C64 C63 H63A 110.7 . . ?
C62 C63 H63B 110.7 . . ?
C64 C63 H63B 110.7 . . ?
H63A C63 H63B 108.8 . . ?
C63 C64 O3 102.7(3) . . ?
C63 C64 H64A 111.2 . . ?
O3 C64 H64A 111.2 . . ?
C63 C64 H64B 111.2 . . ?
O3 C64 H64B 111.2 . . ?
H64A C64 H64B 109.1 . . ?

loop_
_geom_bond_atom_site_label_1
_geom_bond_atom_site_label_2
_geom_bond_distance
_geom_bond_site_symmetry_2
_geom_bond_publ_flag
Ru1 P2 2.1850(7) . ?
Ru1 P3 2.3086(7) . ?
Ru1 P1 2.3587(7) . ?
Ru1 Cl1 2.4400(7) . ?
Ru1 H1 1.596(10) . ?
Fe1 C47 2.019(3) . ?
Fe1 C43 2.020(3) . ?
Fe1 C48 2.030(3) . ?
Fe1 C49 2.031(3) . ?
Fe1 C44 2.049(3) . ?
Fe1 C52 2.055(3) . ?
Fe1 C50 2.062(3) . ?
Fe1 C51 2.066(3) . ?
Fe1 C46 2.066(3) . ?
Fe1 C45 2.074(3) . ?
P1 C13 1.832(3) . ?
P1 C7 1.835(3) . ?
P1 C1 1.840(3) . ?
P2 C48 1.835(3) . ?
P2 C25 1.844(3) . ?
P2 C19 1.847(3) . ?
P3 C43 1.805(3) . ?
P3 C37 1.828(3) . ?
P3 C31 1.837(3) . ?
O1 C56 1.413(5) . ?
O1 C53 1.420(6) . ?
O2 C57 1.370(7) . ?
O2 C60 1.402(6) . ?
O3 C61 1.517(6) . ?
O3 C64 1.526(5) . ?
C1 C2 1.389(4) . ?
C1 C6 1.399(4) . ?
C2 C3 1.391(4) . ?
C2 H2 0.9500 . ?
C3 C4 1.392(4) . ?
C3 H3 0.9500 . ?
C4 C5 1.378(5) . ?
C4 H4 0.9500 . ?
C5 C6 1.388(4) . ?
C5 H5 0.9500 . ?
C6 H6 0.9500 . ?
C7 C12 1.391(4) . ?
C7 C8 1.400(4) . ?
C8 C9 1.384(4) . ?
C8 H8 0.9500 . ?
C9 C10 1.387(5) . ?
C9 H9 0.9500 . ?
C10 C11 1.382(4) . ?
C10 H10 0.9500 . ?
C11 C12 1.390(4) . ?
C11 H11 0.9500 . ?
C12 H12 0.9500 . ?
C13 C18 1.397(4) . ?
C13 C14 1.401(4) . ?
C14 C15 1.380(5) . ?
C14 H14 0.9500 . ?
C15 C16 1.381(5) . ?
C15 H15 0.9500 . ?
C16 C17 1.381(5) . ?
C16 H16 0.9500 . ?
C17 C18 1.381(4) . ?
C17 H17 0.9500 . ?
C18 H18 0.9500 . ?
C19 C24 1.389(4) . ?
C19 C20 1.399(4) . ?
C20 C21 1.376(4) . ?
C20 H20 0.9500 . ?
C21 C22 1.394(5) . ?
C21 H21 0.9500 . ?
C22 C23 1.378(5) . ?
C22 H22 0.9500 . ?
C23 C24 1.390(4) . ?
C23 H23 0.9500 . ?
C24 H24 0.9500 . ?
C25 C30 1.393(4) . ?
C25 C26 1.396(4) . ?
C26 C27 1.385(4) . ?
C26 H26 0.9500 . ?
C27 C28 1.381(5) . ?
C27 H27 0.9500 . ?
C28 C29 1.368(5) . ?
C28 H28 0.9500 . ?
C29 C30 1.392(4) . ?
C29 H29 0.9500 . ?
C30 H30 0.9500 . ?
C31 C36 1.384(4) . ?
C31 C32 1.402(4) . ?
C32 C33 1.378(4) . ?
C32 H32 0.9500 . ?
C33 C34 1.378(5) . ?
C33 H33 0.9500 . ?
C34 C35 1.374(5) . ?
C34 H34 0.9500 . ?
C35 C36 1.392(4) . ?
C35 H35 0.9500 . ?
C36 H36 0.9500 . ?
C37 C38 1.392(4) . ?
C37 C42 1.400(4) . ?
C38 C39 1.394(4) . ?
C38 H38 0.9500 . ?
C39 C40 1.375(6) . ?
C39 H39 0.9500 . ?
C40 C41 1.373(6) . ?
C40 H40 0.9500 . ?
C41 C42 1.401(4) . ?
C41 H41 0.9500 . ?
C42 H42 0.9500 . ?
C43 C47 1.435(4) . ?
C43 C44 1.443(4) . ?
C44 C45 1.421(4) . ?
C44 H44 1.0000 . ?
C45 C46 1.424(4) . ?
C45 H45 1.0000 . ?
C46 C47 1.428(4) . ?
C46 H46 1.0000 . ?
C47 H47 1.0000 . ?
C48 C49 1.434(4) . ?
C48 C52 1.436(4) . ?
C49 C50 1.423(4) . ?
C49 H49 1.0000 . ?
C50 C51 1.427(5) . ?
C50 H50 1.0000 . ?
C51 C52 1.431(4) . ?
C51 H51 1.0000 . ?
C52 H52 1.0000 . ?
C53 C54 1.487(8) . ?
C53 H53A 0.9900 . ?
C53 H53B 0.9900 . ?
C54 C55 1.530(7) . ?
C54 H54A 0.9900 . ?
C54 H54B 0.9900 . ?
C55 C56 1.479(6) . ?
C55 H55A 0.9900 . ?
C55 H55B 0.9900 . ?
C56 H56A 0.9900 . ?
C56 H56B 0.9900 . ?
C57 C58 1.460(8) . ?
C57 H57A 0.9900 . ?
C57 H57B 0.9900 . ?
C58 C59 1.484(7) . ?
C58 H58A 0.9900 . ?
C58 H58B 0.9900 . ?
C59 C60 1.427(7) . ?
C59 H59A 0.9900 . ?
C59 H59B 0.9900 . ?
C60 H60A 0.9900 . ?
C60 H60B 0.9900 . ?
C61 C62 1.413(5) . ?
C61 H61A 0.9900 . ?
C61 H61B 0.9900 . ?
C62 C63 1.402(6) . ?
C62 H62A 0.9900 . ?
C62 H62B 0.9900 . ?
C63 C64 1.475(6) . ?
C63 H63A 0.9900 . ?
C63 H63B 0.9900 . ?
C64 H64A 0.9900 . ?
C64 H64B 0.9900 . ?

loop_
_geom_torsion_atom_site_label_1
_geom_torsion_atom_site_label_2
_geom_torsion_atom_site_label_3
_geom_torsion_atom_site_label_4
_geom_torsion
_geom_torsion_site_symmetry_1
_geom_torsion_site_symmetry_2
_geom_torsion_site_symmetry_3
_geom_torsion_site_symmetry_4
_geom_torsion_publ_flag
P2 Ru1 P1 C13 -76.42(11) . . . . ?
P3 Ru1 P1 C13 127.63(12) . . . . ?
Cl1 Ru1 P1 C13 49.47(11) . . . . ?
P2 Ru1 P1 C7 168.50(9) . . . . ?
P3 Ru1 P1 C7 12.55(13) . . . . ?
Cl1 Ru1 P1 C7 -65.61(9) . . . . ?
P2 Ru1 P1 C1 55.43(11) . . . . ?
P3 Ru1 P1 C1 -100.51(13) . . . . ?
Cl1 Ru1 P1 C1 -178.68(11) . . . . ?
P3 Ru1 P2 C48 0.55(11) . . . . ?
P1 Ru1 P2 C48 -171.10(11) . . . . ?
Cl1 Ru1 P2 C48 98.54(11) . . . . ?
P3 Ru1 P2 C25 124.97(10) . . . . ?
P1 Ru1 P2 C25 -46.67(10) . . . . ?
Cl1 Ru1 P2 C25 -137.03(10) . . . . ?
P3 Ru1 P2 C19 -113.36(9) . . . . ?
P1 Ru1 P2 C19 75.00(9) . . . . ?
Cl1 Ru1 P2 C19 -15.36(10) . . . . ?
P2 Ru1 P3 C43 -39.16(11) . . . . ?
P1 Ru1 P3 C43 116.70(12) . . . . ?
Cl1 Ru1 P3 C43 -166.09(11) . . . . ?
P2 Ru1 P3 C37 92.95(11) . . . . ?
P1 Ru1 P3 C37 -111.19(12) . . . . ?
Cl1 Ru1 P3 C37 -33.98(11) . . . . ?
P2 Ru1 P3 C31 -153.86(9) . . . . ?
P1 Ru1 P3 C31 2.00(12) . . . . ?
Cl1 Ru1 P3 C31 79.21(9) . . . . ?
C13 P1 C1 C2 165.2(2) . . . . ?
C7 P1 C1 C2 -88.2(2) . . . . ?
Ru1 P1 C1 C2 28.6(3) . . . . ?
C13 P1 C1 C6 -23.0(3) . . . . ?
C7 P1 C1 C6 83.7(3) . . . . ?
Ru1 P1 C1 C6 -159.5(2) . . . . ?
C6 C1 C2 C3 1.2(4) . . . . ?
P1 C1 C2 C3 173.3(2) . . . . ?
C1 C2 C3 C4 -0.6(5) . . . . ?
C2 C3 C4 C5 -0.3(5) . . . . ?
C3 C4 C5 C6 0.6(5) . . . . ?
C4 C5 C6 C1 -0.1(5) . . . . ?
C2 C1 C6 C5 -0.8(4) . . . . ?
P1 C1 C6 C5 -172.6(2) . . . . ?
C13 P1 C7 C12 -140.1(2) . . . . ?
C1 P1 C7 C12 113.6(2) . . . . ?
Ru1 P1 C7 C12 -16.9(2) . . . . ?
C13 P1 C7 C8 42.5(3) . . . . ?
C1 P1 C7 C8 -63.9(3) . . . . ?
Ru1 P1 C7 C8 165.6(2) . . . . ?
C12 C7 C8 C9 1.3(4) . . . . ?
P1 C7 C8 C9 178.8(2) . . . . ?
C7 C8 C9 C10 -1.8(5) . . . . ?
C8 C9 C10 C11 1.3(5) . . . . ?
C9 C10 C11 C12 -0.5(4) . . . . ?
C10 C11 C12 C7 0.1(4) . . . . ?
C8 C7 C12 C11 -0.5(4) . . . . ?
P1 C7 C12 C11 -178.1(2) . . . . ?
C7 P1 C13 C18 32.3(3) . . . . ?
C1 P1 C13 C18 134.7(2) . . . . ?
Ru1 P1 C13 C18 -84.1(2) . . . . ?
C7 P1 C13 C14 -155.8(2) . . . . ?
C1 P1 C13 C14 -53.4(3) . . . . ?
Ru1 P1 C13 C14 87.8(2) . . . . ?
C18 C13 C14 C15 -0.4(4) . . . . ?
P1 C13 C14 C15 -172.7(2) . . . . ?
C13 C14 C15 C16 0.4(5) . . . . ?
C14 C15 C16 C17 0.1(5) . . . . ?
C15 C16 C17 C18 -0.4(5) . . . . ?
C16 C17 C18 C13 0.3(5) . . . . ?
C14 C13 C18 C17 0.1(4) . . . . ?
P1 C13 C18 C17 172.2(2) . . . . ?
C48 P2 C19 C24 -123.2(2) . . . . ?
C25 P2 C19 C24 134.2(2) . . . . ?
Ru1 P2 C19 C24 5.2(2) . . . . ?
C48 P2 C19 C20 51.5(2) . . . . ?
C25 P2 C19 C20 -51.0(2) . . . . ?
Ru1 P2 C19 C20 179.95(19) . . . . ?
C24 C19 C20 C21 -1.1(4) . . . . ?
P2 C19 C20 C21 -176.0(2) . . . . ?
C19 C20 C21 C22 1.3(5) . . . . ?
C20 C21 C22 C23 -0.5(5) . . . . ?
C21 C22 C23 C24 -0.4(4) . . . . ?
C20 C19 C24 C23 0.2(4) . . . . ?
P2 C19 C24 C23 175.0(2) . . . . ?
C22 C23 C24 C19 0.6(4) . . . . ?
C48 P2 C25 C30 -120.7(2) . . . . ?
C19 P2 C25 C30 -21.7(3) . . . . ?
Ru1 P2 C25 C30 104.9(2) . . . . ?
C48 P2 C25 C26 63.8(2) . . . . ?
C19 P2 C25 C26 162.9(2) . . . . ?
Ru1 P2 C25 C26 -70.6(2) . . . . ?
C30 C25 C26 C27 1.5(4) . . . . ?
P2 C25 C26 C27 177.2(2) . . . . ?
C25 C26 C27 C28 -1.9(5) . . . . ?
C26 C27 C28 C29 0.7(5) . . . . ?
C27 C28 C29 C30 1.0(5) . . . . ?
C28 C29 C30 C25 -1.5(5) . . . . ?
C26 C25 C30 C29 0.2(4) . . . . ?
P2 C25 C30 C29 -175.3(2) . . . . ?
C43 P3 C31 C36 -24.4(3) . . . . ?
C37 P3 C31 C36 -130.1(2) . . . . ?
Ru1 P3 C31 C36 102.6(2) . . . . ?
C43 P3 C31 C32 160.5(2) . . . . ?
C37 P3 C31 C32 54.8(2) . . . . ?
Ru1 P3 C31 C32 -72.5(2) . . . . ?
C36 C31 C32 C33 0.0(4) . . . . ?
P3 C31 C32 C33 175.4(2) . . . . ?
C31 C32 C33 C34 0.2(4) . . . . ?
C32 C33 C34 C35 -0.2(5) . . . . ?
C33 C34 C35 C36 0.0(5) . . . . ?
C32 C31 C36 C35 -0.3(4) . . . . ?
P3 C31 C36 C35 -175.3(3) . . . . ?
C34 C35 C36 C31 0.3(5) . . . . ?
C43 P3 C37 C38 115.6(2) . . . . ?
C31 P3 C37 C38 -137.7(2) . . . . ?
Ru1 P3 C37 C38 -24.0(3) . . . . ?
C43 P3 C37 C42 -64.8(2) . . . . ?
C31 P3 C37 C42 41.8(2) . . . . ?
Ru1 P3 C37 C42 155.58(18) . . . . ?
C42 C37 C38 C39 0.8(4) . . . . ?
P3 C37 C38 C39 -179.6(2) . . . . ?
C37 C38 C39 C40 -0.7(4) . . . . ?
C38 C39 C40 C41 0.3(5) . . . . ?
C39 C40 C41 C42 0.0(5) . . . . ?
C38 C37 C42 C41 -0.5(4) . . . . ?
P3 C37 C42 C41 179.9(2) . . . . ?
C40 C41 C42 C37 0.1(4) . . . . ?
C37 P3 C43 C47 -171.3(2) . . . . ?
C31 P3 C43 C47 83.1(2) . . . . ?
Ru1 P3 C43 C47 -31.3(3) . . . . ?
C37 P3 C43 C44 0.4(3) . . . . ?
C31 P3 C43 C44 -105.1(3) . . . . ?
Ru1 P3 C43 C44 140.4(2) . . . . ?
C37 P3 C43 Fe1 -87.49(17) . . . . ?
C31 P3 C43 Fe1 167.00(14) . . . . ?
Ru1 P3 C43 Fe1 52.53(18) . . . . ?
C48 Fe1 C43 C47 97.35(17) . . . . ?
C49 Fe1 C43 C47 140.87(16) . . . . ?
C44 Fe1 C43 C47 -117.9(2) . . . . ?
C52 Fe1 C43 C47 63.2(2) . . . . ?
C50 Fe1 C43 C47 175.54(17) . . . . ?
C51 Fe1 C43 C47 134.6(17) . . . . ?
C46 Fe1 C43 C47 -37.67(17) . . . . ?
C45 Fe1 C43 C47 -80.86(18) . . . . ?
C47 Fe1 C43 C44 117.9(2) . . . . ?
C48 Fe1 C43 C44 -144.77(17) . . . . ?
C49 Fe1 C43 C44 -101.25(18) . . . . ?
C52 Fe1 C43 C44 -178.90(18) . . . . ?
C50 Fe1 C43 C44 -66.6(2) . . . . ?
C51 Fe1 C43 C44 -107.5(17) . . . . ?
C46 Fe1 C43 C44 80.21(18) . . . . ?
C45 Fe1 C43 C44 37.02(17) . . . . ?
C47 Fe1 C43 P3 -118.1(2) . . . . ?
C48 Fe1 C43 P3 -20.72(18) . . . . ?
C49 Fe1 C43 P3 22.80(18) . . . . ?
C44 Fe1 C43 P3 124.1(2) . . . . ?
C52 Fe1 C43 P3 -54.8(2) . . . . ?
C50 Fe1 C43 P3 57.5(2) . . . . ?
C51 Fe1 C43 P3 16.5(18) . . . . ?
C46 Fe1 C43 P3 -155.73(19) . . . . ?
C45 Fe1 C43 P3 161.1(2) . . . . ?
C47 C43 C44 C45 0.0(3) . . . . ?
P3 C43 C44 C45 -172.8(2) . . . . ?
Fe1 C43 C44 C45 -59.7(2) . . . . ?
C47 C43 C44 Fe1 59.70(18) . . . . ?
P3 C43 C44 Fe1 -113.1(2) . . . . ?
C47 Fe1 C44 C45 80.83(19) . . . . ?
C43 Fe1 C44 C45 119.7(2) . . . . ?
C48 Fe1 C44 C45 175.06(18) . . . . ?
C49 Fe1 C44 C45 -146.49(18) . . . . ?
C52 Fe1 C44 C45 -166(9) . . . . ?
C50 Fe1 C44 C45 -102.81(19) . . . . ?
C51 Fe1 C44 C45 -66.0(3) . . . . ?
C46 Fe1 C44 C45 36.82(18) . . . . ?
C47 Fe1 C44 C43 -38.88(16) . . . . ?
C48 Fe1 C44 C43 55.3(2) . . . . ?
C49 Fe1 C44 C43 93.79(17) . . . . ?
C52 Fe1 C44 C43 74(9) . . . . ?
C50 Fe1 C44 C43 137.48(17) . . . . ?
C51 Fe1 C44 C43 174.28(19) . . . . ?
C46 Fe1 C44 C43 -82.90(18) . . . . ?
C45 Fe1 C44 C43 -119.7(2) . . . . ?
C43 C44 C45 C46 -0.4(3) . . . . ?
Fe1 C44 C45 C46 -58.4(2) . . . . ?
C43 C44 C45 Fe1 58.07(19) . . . . ?
C47 Fe1 C45 C44 -82.88(18) . . . . ?
C43 Fe1 C45 C44 -38.07(17) . . . . ?
C48 Fe1 C45 C44 -66.3(19) . . . . ?
C49 Fe1 C45 C44 54.5(3) . . . . ?
C52 Fe1 C45 C44 179.71(19) . . . . ?
C50 Fe1 C45 C44 94.91(19) . . . . ?
C51 Fe1 C45 C44 139.45(18) . . . . ?
C46 Fe1 C45 C44 -120.5(2) . . . . ?
C47 Fe1 C45 C46 37.60(17) . . . . ?
C43 Fe1 C45 C46 82.41(18) . . . . ?
C48 Fe1 C45 C46 54.2(19) . . . . ?
C49 Fe1 C45 C46 175.01(18) . . . . ?
C44 Fe1 C45 C46 120.5(2) . . . . ?
C52 Fe1 C45 C46 -59.8(3) . . . . ?
C50 Fe1 C45 C46 -144.60(18) . . . . ?
C51 Fe1 C45 C46 -100.06(19) . . . . ?
C44 C45 C46 C47 0.5(3) . . . . ?
Fe1 C45 C46 C47 -57.4(2) . . . . ?
C44 C45 C46 Fe1 58.0(2) . . . . ?
C47 Fe1 C46 C45 -119.9(2) . . . . ?
C43 Fe1 C46 C45 -81.57(18) . . . . ?
C48 Fe1 C46 C45 -175.67(17) . . . . ?
C49 Fe1 C46 C45 -107(2) . . . . ?
C44 Fe1 C46 C45 -36.89(17) . . . . ?
C52 Fe1 C46 C45 143.42(17) . . . . ?
C50 Fe1 C46 C45 60.3(3) . . . . ?
C51 Fe1 C46 C45 99.00(19) . . . . ?
C43 Fe1 C46 C47 38.30(16) . . . . ?
C48 Fe1 C46 C47 -55.8(2) . . . . ?
C49 Fe1 C46 C47 13(2) . . . . ?
C44 Fe1 C46 C47 82.98(18) . . . . ?
C52 Fe1 C46 C47 -96.70(18) . . . . ?
C50 Fe1 C46 C47 -179.86(19) . . . . ?
C51 Fe1 C46 C47 -141.12(17) . . . . ?
C45 Fe1 C46 C47 119.9(2) . . . . ?
C45 C46 C47 C43 -0.5(3) . . . . ?
Fe1 C46 C47 C43 -59.45(19) . . . . ?
C45 C46 C47 Fe1 58.9(2) . . . . ?
C44 C43 C47 C46 0.3(3) . . . . ?
P3 C43 C47 C46 173.6(2) . . . . ?
Fe1 C43 C47 C46 60.7(2) . . . . ?
C44 C43 C47 Fe1 -60.44(19) . . . . ?
P3 C43 C47 Fe1 112.8(2) . . . . ?
C43 Fe1 C47 C46 -119.2(2) . . . . ?
C48 Fe1 C47 C46 144.06(17) . . . . ?
C49 Fe1 C47 C46 -178.91(18) . . . . ?
C44 Fe1 C47 C46 -80.38(18) . . . . ?
C52 Fe1 C47 C46 100.37(18) . . . . ?
C50 Fe1 C47 C46 179(71) . . . . ?
C51 Fe1 C47 C46 65.2(2) . . . . ?
C45 Fe1 C47 C46 -37.01(17) . . . . ?
C48 Fe1 C47 C43 -96.76(16) . . . . ?
C49 Fe1 C47 C43 -59.7(2) . . . . ?
C44 Fe1 C47 C43 38.79(16) . . . . ?
C52 Fe1 C47 C43 -140.46(16) . . . . ?
C50 Fe1 C47 C43 -62(2) . . . . ?
C51 Fe1 C47 C43 -175.59(17) . . . . ?
C46 Fe1 C47 C43 119.2(2) . . . . ?
C45 Fe1 C47 C43 82.16(17) . . . . ?
C25 P2 C48 C49 167.2(2) . . . . ?
C19 P2 C48 C49 61.8(2) . . . . ?
Ru1 P2 C48 C49 -60.9(3) . . . . ?
C25 P2 C48 C52 -7.7(3) . . . . ?
C19 P2 C48 C52 -113.1(3) . . . . ?
Ru1 P2 C48 C52 124.3(2) . . . . ?
C25 P2 C48 Fe1 -103.31(19) . . . . ?
C19 P2 C48 Fe1 151.27(18) . . . . ?
Ru1 P2 C48 Fe1 28.7(2) . . . . ?
C47 Fe1 C48 C49 140.61(16) . . . . ?
C43 Fe1 C48 C49 96.76(17) . . . . ?
C44 Fe1 C48 C49 61.8(2) . . . . ?
C52 Fe1 C48 C49 -117.8(2) . . . . ?
C50 Fe1 C48 C49 -37.30(17) . . . . ?
C51 Fe1 C48 C49 -80.72(18) . . . . ?
C46 Fe1 C48 C49 175.32(17) . . . . ?
C45 Fe1 C48 C49 124.4(18) . . . . ?
C47 Fe1 C48 C52 -101.59(18) . . . . ?
C43 Fe1 C48 C52 -145.43(17) . . . . ?
C49 Fe1 C48 C52 117.8(2) . . . . ?
C44 Fe1 C48 C52 179.62(18) . . . . ?
C50 Fe1 C48 C52 80.51(19) . . . . ?
C51 Fe1 C48 C52 37.08(18) . . . . ?
C46 Fe1 C48 C52 -66.9(2) . . . . ?
C45 Fe1 C48 C52 -117.8(18) . . . . ?
C47 Fe1 C48 P2 23.4(2) . . . . ?
C43 Fe1 C48 P2 -20.4(2) . . . . ?
C49 Fe1 C48 P2 -117.2(3) . . . . ?
C44 Fe1 C48 P2 -55.4(3) . . . . ?
C52 Fe1 C48 P2 125.0(3) . . . . ?
C50 Fe1 C48 P2 -154.5(2) . . . . ?
C51 Fe1 C48 P2 162.1(2) . . . . ?
C46 Fe1 C48 P2 58.1(3) . . . . ?
C45 Fe1 C48 P2 7(2) . . . . ?
C52 C48 C49 C50 -0.6(3) . . . . ?
P2 C48 C49 C50 -176.4(2) . . . . ?
Fe1 C48 C49 C50 60.0(2) . . . . ?
C52 C48 C49 Fe1 -60.60(19) . . . . ?
P2 C48 C49 Fe1 123.6(2) . . . . ?
C47 Fe1 C49 C50 -179.77(18) . . . . ?
C43 Fe1 C49 C50 143.21(18) . . . . ?
C48 Fe1 C49 C50 -119.7(2) . . . . ?
C44 Fe1 C49 C50 99.24(19) . . . . ?
C52 Fe1 C49 C50 -81.03(19) . . . . ?
C51 Fe1 C49 C50 -37.25(18) . . . . ?
C46 Fe1 C49 C50 168(2) . . . . ?
C45 Fe1 C49 C50 65.0(3) . . . . ?
C47 Fe1 C49 C48 -60.1(2) . . . . ?
C43 Fe1 C49 C48 -97.10(16) . . . . ?
C44 Fe1 C49 C48 -141.07(16) . . . . ?
C52 Fe1 C49 C48 38.66(16) . . . . ?
C50 Fe1 C49 C48 119.7(2) . . . . ?
C51 Fe1 C49 C48 82.44(17) . . . . ?
C46 Fe1 C49 C48 -73(2) . . . . ?
C45 Fe1 C49 C48 -175.32(17) . . . . ?
C48 C49 C50 C51 -0.1(3) . . . . ?
Fe1 C49 C50 C51 59.0(2) . . . . ?
C48 C49 C50 Fe1 -59.1(2) . . . . ?
C47 Fe1 C50 C49 3(2) . . . . ?
C43 Fe1 C50 C49 -56.3(2) . . . . ?
C48 Fe1 C50 C49 37.90(17) . . . . ?
C44 Fe1 C50 C49 -97.05(18) . . . . ?
C52 Fe1 C50 C49 82.22(18) . . . . ?
C51 Fe1 C50 C49 119.8(3) . . . . ?
C46 Fe1 C50 C49 -178.84(19) . . . . ?
C45 Fe1 C50 C49 -140.87(17) . . . . ?
C47 Fe1 C50 C51 -117(2) . . . . ?
C43 Fe1 C50 C51 -176.07(17) . . . . ?
C48 Fe1 C50 C51 -81.90(18) . . . . ?
C49 Fe1 C50 C51 -119.8(3) . . . . ?
C44 Fe1 C50 C51 143.16(17) . . . . ?
C52 Fe1 C50 C51 -37.58(17) . . . . ?
C46 Fe1 C50 C51 61.4(3) . . . . ?
C45 Fe1 C50 C51 99.34(19) . . . . ?
C49 C50 C51 C52 0.8(3) . . . . ?
Fe1 C50 C51 C52 58.8(2) . . . . ?
C49 C50 C51 Fe1 -58.1(2) . . . . ?
C47 Fe1 C51 C50 175.11(18) . . . . ?
C43 Fe1 C51 C50 43.9(18) . . . . ?
C48 Fe1 C51 C50 81.96(19) . . . . ?
C49 Fe1 C51 C50 37.45(17) . . . . ?
C44 Fe1 C51 C50 -59.3(3) . . . . ?
C52 Fe1 C51 C50 119.5(3) . . . . ?
C46 Fe1 C51 C50 -144.08(18) . . . . ?
C45 Fe1 C51 C50 -99.71(19) . . . . ?
C47 Fe1 C51 C52 55.6(3) . . . . ?
C43 Fe1 C51 C52 -75.6(17) . . . . ?
C48 Fe1 C51 C52 -37.56(17) . . . . ?
C49 Fe1 C51 C52 -82.06(19) . . . . ?
C44 Fe1 C51 C52 -178.85(18) . . . . ?
C50 Fe1 C51 C52 -119.5(3) . . . . ?
C46 Fe1 C51 C52 96.4(2) . . . . ?
C45 Fe1 C51 C52 140.77(18) . . . . ?
C50 C51 C52 C48 -1.1(3) . . . . ?
Fe1 C51 C52 C48 58.0(2) . . . . ?
C50 C51 C52 Fe1 -59.1(2) . . . . ?
C49 C48 C52 C51 1.0(3) . . . . ?
P2 C48 C52 C51 176.5(2) . . . . ?
Fe1 C48 C52 C51 -59.0(2) . . . . ?
C49 C48 C52 Fe1 59.97(19) . . . . ?
P2 C48 C52 Fe1 -124.5(2) . . . . ?
C47 Fe1 C52 C51 -146.23(18) . . . . ?
C43 Fe1 C52 C51 174.33(19) . . . . ?
C48 Fe1 C52 C51 120.1(3) . . . . ?
C49 Fe1 C52 C51 81.27(19) . . . . ?
C44 Fe1 C52 C51 101(9) . . . . ?
C50 Fe1 C52 C51 37.41(19) . . . . ?
C46 Fe1 C52 C51 -102.1(2) . . . . ?
C45 Fe1 C52 C51 -64.9(3) . . . . ?
C47 Fe1 C52 C48 93.67(18) . . . . ?
C43 Fe1 C52 C48 54.2(2) . . . . ?
C49 Fe1 C52 C48 -38.83(16) . . . . ?
C44 Fe1 C52 C48 -19(9) . . . . ?
C50 Fe1 C52 C48 -82.69(18) . . . . ?
C51 Fe1 C52 C48 -120.1(3) . . . . ?
C46 Fe1 C52 C48 137.84(17) . . . . ?
C45 Fe1 C52 C48 175.00(18) . . . . ?
C56 O1 C53 C54 10.2(6) . . . . ?
O1 C53 C54 C55 -27.2(5) . . . . ?
C53 C54 C55 C56 33.1(5) . . . . ?
C53 O1 C56 C55 12.3(5) . . . . ?
C54 C55 C56 O1 -28.7(5) . . . . ?
C60 O2 C57 C58 -21.0(8) . . . . ?
O2 C57 C58 C59 30.9(7) . . . . ?
C57 C58 C59 C60 -29.5(8) . . . . ?
C57 O2 C60 C59 1.5(9) . . . . ?
C58 C59 C60 O2 18.1(8) . . . . ?
C64 O3 C61 C62 29.1(5) . . . . ?
O3 C61 C62 C63 -8.8(6) . . . . ?
C61 C62 C63 C64 -16.6(6) . . . . ?
C62 C63 C64 O3 34.9(5) . . . . ?
C61 O3 C64 C63 -38.3(4) . . . . ?
